data_2003022
loop_
_publ_author_name
'Binsted, N.'
'Dann, S.E.'
'Pack, M.J.'
'Weller, M.T.'

_journal_name_full 'Acta Crystallographica, Section B'
_journal_page_first 558
_journal_page_last 563
_journal_volume 54
_journal_year 1998
_chemical_formula_moiety ?
_chemical_formula_sum 'Ca8 Ga8 H8 O32 Si4'
_chemical_formula_weight ?
_symmetry_cell_setting tetragonal
_symmetry_space_group_name_Hall 'I -4'
_symmetry_space_group_name_H-M 'I -4'
_cell_angle_alpha 90.0
_cell_angle_beta 90.0
_cell_angle_gamma 90.0
_cell_formula_units_Z 1
_cell_length_a 8.9346(2)
_cell_length_b 8.9346(2)
_cell_length_c 8.9346(2)
_cell_volume 713.22
_diffrn_radiation_probe neutron
_diffrn_radiation_type neutron
_diffrn_radiation_wavelength 1.594
_exptl_absorpt_coefficient_mu ?
_exptl_crystal_density_diffrn ?
_exptl_crystal_density_meas ?
_exptl_crystal_F_000 ?
_cod_original_formula_sum 'H8 Ca8 Ga8 O32 Si4'
_cod_database_code 2003022

loop_
_atom_site_label
_atom_site_fract_x
_atom_site_fract_y
_atom_site_fract_z
Ga .5 .2449(9) .0
Si1 .0 .5 .25
Si2 .0 .5 .75
O1 .4147(9) .1259(7) .1434(6)
O2 .15110(10) .15110(10) .4087(10)
O3 .1259(7) .4147(9) .1434(6)
Ca .1402(4) .1402(4) .1402(4)
O4 .3833(5) .3833(5) .3833(5)
H .350(3) .3108(15) .3108(15)
